data_2243372
loop_
_publ_author_name
'Sugiyama, Haruki'

_publ_section_title
;
 Hydrogen-bonding patterns in 2,2-bis(4-methylphenyl)hexafluoropropane
 pyridinium and ethylenediammonium salt crystals
;
_journal_coeditor_code LH5959
_journal_issue 5
_journal_name_full 'Acta Crystallographica Section E'
_journal_page_first 742
_journal_page_last 746
_journal_paper_doi 10.1107/S2056989020005575
_journal_volume 76
_journal_year 2020
_chemical_formula_iupac '2C5 H6 N +, C17 H8 F6 O4 2-, C17 H10 F6 O4'
_chemical_formula_moiety '2(C5 H6 N +), C17 H8 F6 O4 2-, C17 H10 F6 O4'
_chemical_formula_sum 'C22 H15 F6 N O4'
_chemical_formula_weight 471.35
_chemical_name_systematic
;
Dipyridinium 4,4'-(1,1,1,3,3,3-hexafluoropropane-2,2-diyl)dibenzoate
4,4'-(1,1,1,3,3,3-hexafluoropropane-2,2-diyl)dibenzoic acid
;
_space_group_crystal_system monoclinic
_space_group_IT_number 14
_space_group_name_Hall '-P 2ybc'
_space_group_name_H-M_alt 'P 1 21/c 1'
_atom_sites_solution_hydrogens geom
_atom_sites_solution_primary dual
_audit_creation_method
;
Olex2 1.3
(compiled 2020.02.04 svn.rd84adfe8 for OlexSys, GUI svn.r6032)
;
_cell_angle_alpha 90
_cell_angle_beta 91.644(3)
_cell_angle_gamma 90
_cell_formula_units_Z 4
_cell_length_a 25.5453(7)
_cell_length_b 13.4125(4)
_cell_length_c 11.8879(4)
_cell_measurement_reflns_used 18343
_cell_measurement_temperature 93
_cell_measurement_theta_max 76.0890
_cell_measurement_theta_min 3.4110
_cell_volume 4071.4(2)
_computing_cell_refinement
;
CrysAlisPro (Rigaku OD, 2019)
;
_computing_data_collection
;
CrysAlisPro (Rigaku OD, 2019)
;
_computing_data_reduction
;
CrysAlisPro (Rigaku OD, 2019)
;
_computing_molecular_graphics
;
<i>OLEX2</i> (Dolomanov <i>et al.</i>,  2009)
;
_computing_publication_material
;
<i>OLEX2</i> (Dolomanov <i>et al.</i>,  2009)
;
_computing_structure_refinement
;
<i>SHELXL2018/3</i> (Sheldrick, 2015b)
;
_computing_structure_solution
;
<i>SHELXT2018/2</i> (Sheldrick, 2015a)
;
_diffrn_ambient_temperature 93
_diffrn_detector 'Hybrid Pixel Array Detector'
_diffrn_detector_area_resol_mean 10.0000
_diffrn_measured_fraction_theta_full 0.999
_diffrn_measured_fraction_theta_max 0.958
_diffrn_measurement_device 'four-circle diffractometer'
_diffrn_measurement_device_type 'XtaLAB Synergy R, DW system, HyPix'
_diffrn_measurement_method '\w scans'
_diffrn_radiation_monochromator mirror
_diffrn_radiation_probe x-ray
_diffrn_radiation_type 'Cu K\a'
_diffrn_radiation_wavelength 1.54184
_diffrn_reflns_av_R_equivalents 0.0313
_diffrn_reflns_av_unetI/netI 0.0292
_diffrn_reflns_limit_h_max 32
_diffrn_reflns_limit_h_min -30
_diffrn_reflns_limit_k_max 13
_diffrn_reflns_limit_k_min -16
_diffrn_reflns_limit_l_max 14
_diffrn_reflns_limit_l_min -13
_diffrn_reflns_number 30654
_diffrn_reflns_theta_full 67.684
_diffrn_reflns_theta_max 76.275
_diffrn_reflns_theta_min 3.462
_diffrn_source 'Rotating-anode X-ray tube'
_exptl_absorpt_coefficient_mu 1.251
_exptl_absorpt_correction_T_max 0.940
_exptl_absorpt_correction_T_min 0.743
_exptl_absorpt_correction_type multi-scan
_exptl_absorpt_process_details
;
(CrysAlisPro; Rigaku OD, 2019)
;
_exptl_crystal_colour colourless
_exptl_crystal_density_diffrn 1.538
_exptl_crystal_description plate
_exptl_crystal_F_000 1920
_exptl_crystal_size_max 0.3
_exptl_crystal_size_mid 0.25
_exptl_crystal_size_min 0.05
_refine_diff_density_max 0.711
_refine_diff_density_min -0.469
_refine_ls_extinction_method none
_refine_ls_goodness_of_fit_ref 1.032
_refine_ls_hydrogen_treatment constr
_refine_ls_matrix_type full
_refine_ls_number_parameters 597
_refine_ls_number_reflns 8170
_refine_ls_number_restraints 0
_refine_ls_restrained_S_all 1.032
_refine_ls_R_factor_all 0.0375
_refine_ls_R_factor_gt 0.0334
_refine_ls_shift/su_max 0.001
_refine_ls_shift/su_mean 0.000
_refine_ls_structure_factor_coef Fsqd
_refine_ls_weighting_details 'w=1/[\s^2^(Fo^2^)+(0.0395P)^2^+1.9293P] where P=(Fo^2^+2Fc^2^)/3'
_refine_ls_weighting_scheme calc
_refine_ls_wR_factor_gt 0.0842
_refine_ls_wR_factor_ref 0.0868
_reflns_number_gt 7361
_reflns_number_total 8170
_reflns_threshold_expression 'I > 2\s(I)'
_cod_data_source_file lh5959sup1.cif
_cod_data_source_block 1
_cod_database_code 2243372
_shelx_space_group_comment
;
The symmetry employed for this shelxl refinement is uniquely defined
by the following loop, which should always be used as a source of
symmetry information in preference to the above space-group names.
They are only intended as comments.
;
_shelx_estimated_absorpt_t_min 0.705
_shelx_estimated_absorpt_t_max 0.940

loop_
_space_group_symop_operation_xyz
'x, y, z'
'-x, y+1/2, -z+1/2'
'-x, -y, -z'
'x, -y-1/2, z-1/2'

loop_
_atom_site_type_symbol
_atom_site_label
_atom_site_fract_x
_atom_site_fract_y
_atom_site_fract_z
_atom_site_U_iso_or_equiv
_atom_site_adp_type
_atom_site_calc_flag
_atom_site_occupancy
_atom_site_disorder_assembly
_atom_site_disorder_group
F F12 0.22833(3) 1.08247(6) 0.68130(7) 0.02200(17) Uani d 1 . .
F F17 0.22585(3) 0.91369(6) 0.96846(6) 0.02322(17) Uani d 1 . .
F F40 0.70683(3) 0.41820(6) 0.27299(7) 0.02356(17) Uani d 1 . .
F F44 0.76965(3) 0.72779(6) 0.13841(7) 0.02456(18) Uani d 1 . .
F F13 0.26623(3) 1.08382(6) 0.84616(7) 0.02303(17) Uani d 1 . .
F F16 0.30597(3) 0.91053(6) 0.91890(7) 0.02226(17) Uani d 1 . .
F F18 0.25655(3) 0.78308(6) 0.88772(7) 0.02241(17) Uani d 1 . .
F F41 0.74214(3) 0.42826(6) 0.11122(7) 0.02445(18) Uani d 1 . .
F F46 0.79621(3) 0.58962(6) 0.06906(7) 0.02426(18) Uani d 1 . .
F F42 0.18370(3) 1.05339(6) 0.82787(7) 0.02393(18) Uani d 1 . .
F F45 0.71737(3) 0.63923(7) 0.03330(7) 0.02663(19) Uani d 1 . .
F F39 0.66577(3) 0.49010(6) 0.13508(7) 0.02771(19) Uani d 1 . .
O O30 0.56288(4) 0.74265(8) 0.56887(8) 0.0231(2) Uani d 1 . .
O O3 0.02557(4) 0.69282(7) 0.63890(8) 0.0213(2) Uani d 1 . .
H H3 -0.001290 0.669702 0.605883 0.032 Uiso calc 1 . .
O O1 0.03424(4) 0.77646(7) 0.47641(8) 0.0240(2) Uani d 1 . .
O O27 0.45867(4) 0.89389(8) 0.49908(9) 0.0266(2) Uani d 1 . .
H H27 0.486853 0.870972 0.475153 0.040 Uiso calc 1 . .
O O53 0.93843(4) 0.45833(8) 0.54257(9) 0.0265(2) Uani d 1 . .
O O28 0.54442(4) 0.84034(8) 0.42017(9) 0.0252(2) Uani d 1 . .
O O55 0.93586(4) 0.62306(8) 0.57396(9) 0.0272(2) Uani d 1 . .
N N56 0.52505(5) 0.87381(9) 0.71195(10) 0.0224(2) Uani d 1 . .
H H56 0.533196 0.823332 0.668526 0.027 Uiso calc 1 . .
N N62 1.00463(5) 0.43556(9) 0.70485(10) 0.0232(2) Uani d 1 . .
H H62 0.982590 0.444347 0.647461 0.028 Uiso calc 1 . .
O O26 0.43599(5) 0.73301(10) 0.50208(16) 0.0605(5) Uani d 1 . .
C C47 0.78662(5) 0.56715(10) 0.29798(11) 0.0162(2) Uani d 1 . .
C C31 0.61372(5) 0.72459(10) 0.40592(11) 0.0163(2) Uani d 1 . .
C C7 0.19098(5) 0.87600(9) 0.72089(11) 0.0163(2) Uani d 1 . .
C C52 0.80108(5) 0.64725(10) 0.36757(11) 0.0186(3) Uani d 1 . .
H H52 0.780770 0.706591 0.365868 0.022 Uiso calc 1 . .
C C32 0.62560(5) 0.75871(10) 0.29904(11) 0.0169(2) Uani d 1 . .
H H32 0.606557 0.813212 0.267331 0.020 Uiso calc 1 . .
C C19 0.28904(5) 0.90407(10) 0.69532(11) 0.0162(2) Uani d 1 . .
C C29 0.57024(5) 0.77278(10) 0.47017(11) 0.0180(3) Uani d 1 . .
C C36 0.64238(5) 0.64523(10) 0.45168(11) 0.0182(3) Uani d 1 . .
H H36 0.634564 0.620820 0.524315 0.022 Uiso calc 1 . .
C C33 0.66487(5) 0.71425(9) 0.23808(11) 0.0168(2) Uani d 1 . .
H H33 0.671986 0.737681 0.164671 0.020 Uiso calc 1 . .
C C4 0.09858(5) 0.79697(9) 0.62440(11) 0.0173(3) Uani d 1 . .
C C35 0.68223(5) 0.60161(10) 0.39192(11) 0.0178(3) Uani d 1 . .
H H35 0.701822 0.548206 0.424533 0.021 Uiso calc 1 . .
C C34 0.69390(5) 0.63546(9) 0.28405(11) 0.0157(2) Uani d 1 . .
C C50 0.87447(5) 0.55365(10) 0.44332(11) 0.0181(3) Uani d 1 . .
C C48 0.81786(5) 0.48191(10) 0.29880(11) 0.0184(3) Uani d 1 . .
H H48 0.809559 0.428344 0.249142 0.022 Uiso calc 1 . .
C C49 0.86115(5) 0.47505(10) 0.37207(11) 0.0186(3) Uani d 1 . .
H H49 0.881768 0.416092 0.373382 0.022 Uiso calc 1 . .
C C8 0.15374(5) 0.83113(10) 0.78814(11) 0.0188(3) Uani d 1 . .
H H8 0.159499 0.828271 0.867374 0.023 Uiso calc 1 . .
C C51 0.84482(5) 0.64073(10) 0.43901(11) 0.0191(3) Uani d 1 . .
H H51 0.854579 0.695867 0.485179 0.023 Uiso calc 1 . .
C C2 0.04955(5) 0.75471(10) 0.57097(11) 0.0186(3) Uani d 1 . .
C C24 0.32764(5) 0.97498(10) 0.67589(11) 0.0185(3) Uani d 1 . .
H H24 0.323435 1.041261 0.702336 0.022 Uiso calc 1 . .
C C37 0.73718(5) 0.57962(9) 0.22137(11) 0.0163(2) Uani d 1 . .
C C11 0.22998(5) 1.03694(10) 0.78160(11) 0.0185(3) Uani d 1 . .
C C9 0.10838(5) 0.79069(10) 0.74009(11) 0.0195(3) Uani d 1 . .
H H9 0.083840 0.758493 0.786396 0.023 Uiso calc 1 . .
C C5 0.13488(5) 0.84415(10) 0.55735(11) 0.0192(3) Uani d 1 . .
H H5 0.128171 0.850060 0.478619 0.023 Uiso calc 1 . .
C C22 0.37889(5) 0.85221(11) 0.58076(11) 0.0200(3) Uani d 1 . .
C C20 0.29548(5) 0.80725(10) 0.65561(11) 0.0196(3) Uani d 1 . .
H H20 0.269000 0.758830 0.666859 0.023 Uiso calc 1 . .
C C6 0.18083(5) 0.88259(10) 0.60500(11) 0.0185(3) Uani d 1 . .
H H6 0.205628 0.913677 0.558374 0.022 Uiso calc 1 . .
C C38 0.71313(5) 0.47819(10) 0.18464(11) 0.0196(3) Uani d 1 . .
C C54 0.92002(5) 0.54511(11) 0.52634(11) 0.0203(3) Uani d 1 . .
C C15 0.25742(5) 0.88267(10) 0.88711(11) 0.0182(3) Uani d 1 . .
C C10 0.24143(5) 0.92433(9) 0.76917(11) 0.0162(3) Uani d 1 . .
C C23 0.37220(5) 0.94944(10) 0.61817(11) 0.0196(3) Uani d 1 . .
H H23 0.398102 0.998398 0.604258 0.023 Uiso calc 1 . .
C C67 1.03435(5) 0.35341(11) 0.70980(12) 0.0231(3) Uani d 1 . .
H H67 1.031301 0.305248 0.651379 0.028 Uiso calc 1 . .
C C21 0.34043(5) 0.78123(10) 0.59972(12) 0.0219(3) Uani d 1 . .
H H21 0.344950 0.714718 0.574307 0.026 Uiso calc 1 . .
C C43 0.75479(5) 0.63450(10) 0.11453(11) 0.0198(3) Uani d 1 . .
C C66 1.06937(6) 0.33770(11) 0.79865(13) 0.0258(3) Uani d 1 . .
H H66 1.090530 0.279470 0.801645 0.031 Uiso calc 1 . .
C C25 0.42714(5) 0.82031(12) 0.52194(13) 0.0256(3) Uani d 1 . .
C C63 1.00803(6) 0.50452(11) 0.78613(13) 0.0273(3) Uani d 1 . .
H H63 0.986587 0.562295 0.780960 0.033 Uiso calc 1 . .
C C61 0.48846(6) 0.86140(12) 0.78893(13) 0.0280(3) Uani d 1 . .
H H61 0.472128 0.798293 0.797199 0.034 Uiso calc 1 . .
C C64 1.04211(6) 0.49309(12) 0.87715(13) 0.0304(3) Uani d 1 . .
H H64 1.044335 0.542326 0.934540 0.036 Uiso calc 1 . .
C C65 1.07304(6) 0.40845(12) 0.88328(13) 0.0293(3) Uani d 1 . .
H H65 1.096734 0.398921 0.945407 0.035 Uiso calc 1 . .
C C57 0.54946(6) 0.96054(12) 0.69936(13) 0.0304(3) Uani d 1 . .
H H57 0.575278 0.967025 0.643885 0.037 Uiso calc 1 . .
C C60 0.47446(7) 0.93988(13) 0.85612(13) 0.0329(3) Uani d 1 . .
H H60 0.448073 0.931561 0.910053 0.040 Uiso calc 1 . .
C C58 0.53768(8) 1.04085(13) 0.76581(15) 0.0389(4) Uani d 1 . .
H H58 0.555733 1.102259 0.757872 0.047 Uiso calc 1 . .
C C59 0.49903(8) 1.03092(13) 0.84465(14) 0.0364(4) Uani d 1 . .
H H59 0.489588 1.085949 0.890117 0.044 Uiso calc 1 . .

loop_
_atom_site_aniso_label
_atom_site_aniso_U_11
_atom_site_aniso_U_22
_atom_site_aniso_U_33
_atom_site_aniso_U_12
_atom_site_aniso_U_13
_atom_site_aniso_U_23
F12 0.0255(4) 0.0189(4) 0.0218(4) 0.0027(3) 0.0038(3) 0.0041(3)
F17 0.0252(4) 0.0302(4) 0.0145(4) -0.0009(3) 0.0046(3) -0.0028(3)
F40 0.0271(4) 0.0181(4) 0.0257(4) -0.0030(3) 0.0037(3) 0.0010(3)
F44 0.0301(4) 0.0181(4) 0.0260(4) 0.0018(3) 0.0096(3) 0.0043(3)
F13 0.0257(4) 0.0185(4) 0.0248(4) -0.0017(3) 0.0006(3) -0.0058(3)
F16 0.0203(4) 0.0265(4) 0.0198(4) -0.0028(3) -0.0032(3) -0.0002(3)
F18 0.0281(4) 0.0180(4) 0.0209(4) -0.0010(3) -0.0014(3) 0.0033(3)
F41 0.0296(4) 0.0221(4) 0.0217(4) 0.0034(3) 0.0029(3) -0.0077(3)
F46 0.0263(4) 0.0267(4) 0.0202(4) 0.0080(3) 0.0086(3) 0.0014(3)
F42 0.0221(4) 0.0233(4) 0.0268(4) 0.0039(3) 0.0093(3) -0.0032(3)
F45 0.0300(4) 0.0357(5) 0.0142(4) 0.0099(4) 0.0002(3) 0.0025(3)
F39 0.0230(4) 0.0292(4) 0.0304(4) 0.0022(3) -0.0078(3) -0.0085(4)
O30 0.0224(5) 0.0302(5) 0.0168(4) 0.0038(4) 0.0035(4) -0.0002(4)
O3 0.0169(4) 0.0253(5) 0.0218(5) -0.0046(4) 0.0000(4) -0.0002(4)
O1 0.0236(5) 0.0272(5) 0.0210(5) -0.0019(4) -0.0041(4) 0.0005(4)
O27 0.0184(5) 0.0335(5) 0.0284(5) 0.0060(4) 0.0092(4) 0.0061(4)
O53 0.0246(5) 0.0287(5) 0.0259(5) 0.0059(4) -0.0046(4) -0.0005(4)
O28 0.0198(5) 0.0287(5) 0.0274(5) 0.0070(4) 0.0082(4) 0.0064(4)
O55 0.0189(5) 0.0302(5) 0.0323(6) -0.0024(4) -0.0031(4) -0.0054(4)
N56 0.0218(6) 0.0274(6) 0.0181(5) 0.0059(5) 0.0011(4) 0.0010(5)
N62 0.0187(5) 0.0299(6) 0.0209(6) -0.0022(5) 0.0000(4) 0.0053(5)
O26 0.0351(7) 0.0400(7) 0.1084(13) -0.0065(6) 0.0369(8) -0.0330(8)
C47 0.0155(6) 0.0186(6) 0.0148(6) 0.0005(5) 0.0030(5) 0.0019(5)
C31 0.0133(6) 0.0196(6) 0.0161(6) -0.0017(5) 0.0002(5) -0.0034(5)
C7 0.0160(6) 0.0161(6) 0.0169(6) 0.0015(5) 0.0018(5) -0.0006(5)
C52 0.0186(6) 0.0166(6) 0.0207(6) 0.0020(5) 0.0031(5) -0.0001(5)
C32 0.0157(6) 0.0171(6) 0.0179(6) 0.0002(5) -0.0010(5) 0.0006(5)
C19 0.0151(6) 0.0194(6) 0.0142(6) 0.0014(5) 0.0007(5) -0.0001(5)
C29 0.0140(6) 0.0209(6) 0.0190(6) -0.0018(5) 0.0005(5) -0.0017(5)
C36 0.0179(6) 0.0221(6) 0.0146(6) -0.0009(5) 0.0010(5) 0.0003(5)
C33 0.0178(6) 0.0181(6) 0.0147(6) -0.0003(5) 0.0005(5) 0.0007(5)
C4 0.0161(6) 0.0171(6) 0.0189(6) 0.0018(5) 0.0019(5) -0.0014(5)
C35 0.0193(6) 0.0178(6) 0.0164(6) 0.0023(5) -0.0005(5) 0.0006(5)
C34 0.0153(6) 0.0173(6) 0.0145(6) -0.0001(5) 0.0011(5) -0.0023(5)
C50 0.0148(6) 0.0219(6) 0.0177(6) -0.0010(5) 0.0036(5) 0.0021(5)
C48 0.0195(6) 0.0178(6) 0.0181(6) 0.0006(5) 0.0032(5) -0.0014(5)
C49 0.0174(6) 0.0188(6) 0.0199(6) 0.0029(5) 0.0034(5) 0.0015(5)
C8 0.0195(6) 0.0229(6) 0.0142(6) -0.0009(5) 0.0024(5) 0.0000(5)
C51 0.0188(6) 0.0194(6) 0.0194(6) -0.0022(5) 0.0027(5) -0.0028(5)
C2 0.0173(6) 0.0177(6) 0.0208(6) 0.0019(5) 0.0018(5) -0.0025(5)
C24 0.0186(6) 0.0174(6) 0.0197(6) -0.0007(5) 0.0016(5) 0.0001(5)
C37 0.0186(6) 0.0158(6) 0.0145(6) 0.0023(5) 0.0011(5) -0.0002(5)
C11 0.0182(6) 0.0188(6) 0.0188(6) 0.0003(5) 0.0032(5) -0.0005(5)
C9 0.0186(6) 0.0212(6) 0.0191(6) -0.0016(5) 0.0043(5) 0.0003(5)
C5 0.0198(6) 0.0225(6) 0.0153(6) 0.0010(5) 0.0009(5) 0.0007(5)
C22 0.0156(6) 0.0275(7) 0.0169(6) 0.0021(5) 0.0000(5) -0.0023(5)
C20 0.0173(6) 0.0201(6) 0.0213(6) -0.0016(5) 0.0010(5) -0.0024(5)
C6 0.0179(6) 0.0211(6) 0.0167(6) -0.0004(5) 0.0035(5) 0.0014(5)
C38 0.0207(6) 0.0198(6) 0.0182(6) 0.0024(5) -0.0001(5) -0.0024(5)
C54 0.0146(6) 0.0271(7) 0.0194(6) -0.0009(5) 0.0031(5) -0.0005(5)
C15 0.0185(6) 0.0192(6) 0.0170(6) -0.0013(5) 0.0015(5) -0.0020(5)
C10 0.0174(6) 0.0165(6) 0.0150(6) -0.0007(5) 0.0030(5) -0.0005(5)
C23 0.0164(6) 0.0236(7) 0.0188(6) -0.0009(5) 0.0008(5) 0.0019(5)
C67 0.0219(7) 0.0254(7) 0.0220(7) -0.0049(5) 0.0026(5) 0.0012(6)
C21 0.0191(6) 0.0220(7) 0.0244(7) 0.0021(5) 0.0012(5) -0.0062(5)
C43 0.0222(6) 0.0202(6) 0.0173(6) 0.0054(5) 0.0040(5) 0.0001(5)
C66 0.0215(7) 0.0289(7) 0.0268(7) -0.0002(6) 0.0006(6) 0.0067(6)
C25 0.0179(6) 0.0338(8) 0.0254(7) 0.0005(6) 0.0035(5) -0.0073(6)
C63 0.0273(7) 0.0259(7) 0.0291(8) 0.0005(6) 0.0076(6) 0.0034(6)
C61 0.0260(7) 0.0338(8) 0.0244(7) -0.0001(6) 0.0040(6) 0.0019(6)
C64 0.0341(8) 0.0328(8) 0.0246(7) -0.0089(6) 0.0041(6) -0.0037(6)
C65 0.0244(7) 0.0414(9) 0.0218(7) -0.0064(6) -0.0029(6) 0.0057(6)
C57 0.0332(8) 0.0311(8) 0.0273(8) 0.0009(6) 0.0065(6) 0.0064(6)
C60 0.0348(8) 0.0408(9) 0.0237(8) 0.0076(7) 0.0089(6) 0.0014(7)
C58 0.0568(11) 0.0266(8) 0.0334(9) -0.0012(7) 0.0069(8) 0.0043(7)
C59 0.0542(11) 0.0309(8) 0.0242(8) 0.0140(7) 0.0034(7) 0.0005(6)

loop_
_atom_type_symbol
_atom_type_description
_atom_type_scat_dispersion_real
_atom_type_scat_dispersion_imag
_atom_type_scat_source
C C 0.0181 0.0091 'International Tables Vol C Tables 4.2.6.8 and 6.1.1.4'
H H 0.0000 0.0000 'International Tables Vol C Tables 4.2.6.8 and 6.1.1.4'
F F 0.0727 0.0534 'International Tables Vol C Tables 4.2.6.8 and 6.1.1.4'
N N 0.0311 0.0180 'International Tables Vol C Tables 4.2.6.8 and 6.1.1.4'
O O 0.0492 0.0322 'International Tables Vol C Tables 4.2.6.8 and 6.1.1.4'

loop_
_geom_angle_atom_site_label_1
_geom_angle_atom_site_label_2
_geom_angle_atom_site_label_3
_geom_angle_site_symmetry_1
_geom_angle_site_symmetry_3
_geom_angle
_geom_angle_publ_flag
C2 O3 H3 . . 109.5 ?
C25 O27 H27 . . 109.5 ?
C61 N56 H56 . . 119.2 ?
C57 N56 H56 . . 119.2 ?
C57 N56 C61 . . 121.67(13) ?
C67 N62 H62 . . 119.6 ?
C67 N62 C63 . . 120.81(13) ?
C63 N62 H62 . . 119.6 ?
C52 C47 C37 . . 117.58(11) ?
C48 C47 C52 . . 118.96(12) ?
C48 C47 C37 . . 123.44(11) ?
C32 C31 C29 . . 120.22(12) ?
C32 C31 C36 . . 118.80(12) ?
C36 C31 C29 . . 120.99(12) ?
C8 C7 C6 . . 118.78(12) ?
C8 C7 C10 . . 123.03(11) ?
C6 C7 C10 . . 118.09(11) ?
C47 C52 H52 . . 119.7 ?
C51 C52 C47 . . 120.54(12) ?
C51 C52 H52 . . 119.7 ?
C31 C32 H32 . . 119.5 ?
C33 C32 C31 . . 120.97(12) ?
C33 C32 H32 . . 119.5 ?
C24 C19 C10 . . 123.12(11) ?
C20 C19 C24 . . 119.26(12) ?
C20 C19 C10 . . 117.34(11) ?
O30 C29 C31 . . 117.70(12) ?
O28 C29 O30 . . 125.45(12) ?
O28 C29 C31 . . 116.85(12) ?
C31 C36 H36 . . 119.8 ?
C35 C36 C31 . . 120.47(12) ?
C35 C36 H36 . . 119.8 ?
C32 C33 H33 . . 119.8 ?
C32 C33 C34 . . 120.35(12) ?
C34 C33 H33 . . 119.8 ?
C9 C4 C2 . . 121.32(12) ?
C5 C4 C2 . . 119.43(12) ?
C5 C4 C9 . . 119.25(12) ?
C36 C35 H35 . . 119.6 ?
C36 C35 C34 . . 120.71(12) ?
C34 C35 H35 . . 119.6 ?
C33 C34 C35 . . 118.69(12) ?
C33 C34 C37 . . 123.97(11) ?
C35 C34 C37 . . 117.29(11) ?
C49 C50 C51 . . 119.40(12) ?
C49 C50 C54 . . 120.82(12) ?
C51 C50 C54 . . 119.77(12) ?
C47 C48 H48 . . 119.9 ?
C49 C48 C47 . . 120.22(12) ?
C49 C48 H48 . . 119.9 ?
C50 C49 C48 . . 120.55(12) ?
C50 C49 H49 . . 119.7 ?
C48 C49 H49 . . 119.7 ?
C7 C8 H8 . . 119.8 ?
C9 C8 C7 . . 120.49(12) ?
C9 C8 H8 . . 119.8 ?
C52 C51 C50 . . 120.23(12) ?
C52 C51 H51 . . 119.9 ?
C50 C51 H51 . . 119.9 ?
O3 C2 C4 . . 112.03(11) ?
O1 C2 O3 . . 125.01(12) ?
O1 C2 C4 . . 122.97(12) ?
C19 C24 H24 . . 119.8 ?
C23 C24 C19 . . 120.48(12) ?
C23 C24 H24 . . 119.8 ?
C47 C37 C38 . . 112.44(10) ?
C47 C37 C43 . . 106.48(10) ?
C34 C37 C47 . . 110.64(10) ?
C34 C37 C38 . . 106.14(10) ?
C34 C37 C43 . . 113.24(10) ?
C43 C37 C38 . . 107.98(10) ?
F12 C11 F13 . . 107.41(10) ?
F12 C11 C10 . . 111.19(11) ?
F13 C11 C10 . . 112.53(11) ?
F42 C11 F12 . . 106.59(10) ?
F42 C11 F13 . . 106.93(10) ?
F42 C11 C10 . . 111.87(10) ?
C4 C9 H9 . . 119.8 ?
C8 C9 C4 . . 120.48(12) ?
C8 C9 H9 . . 119.8 ?
C4 C5 H5 . . 119.8 ?
C6 C5 C4 . . 120.31(12) ?
C6 C5 H5 . . 119.8 ?
C23 C22 C21 . . 119.76(12) ?
C23 C22 C25 . . 121.87(13) ?
C21 C22 C25 . . 118.35(13) ?
C19 C20 H20 . . 119.9 ?
C21 C20 C19 . . 120.27(12) ?
C21 C20 H20 . . 119.9 ?
C7 C6 H6 . . 119.7 ?
C5 C6 C7 . . 120.65(12) ?
C5 C6 H6 . . 119.7 ?
F40 C38 F41 . . 106.99(10) ?
F40 C38 F39 . . 106.84(11) ?
F40 C38 C37 . . 111.26(10) ?
F41 C38 C37 . . 113.57(11) ?
F39 C38 F41 . . 106.39(10) ?
F39 C38 C37 . . 111.39(10) ?
O53 C54 C50 . . 116.42(12) ?
O55 C54 O53 . . 125.79(12) ?
O55 C54 C50 . . 117.79(12) ?
F17 C15 C10 . . 113.00(11) ?
F16 C15 F17 . . 106.31(10) ?
F16 C15 C10 . . 111.83(11) ?
F18 C15 F17 . . 107.19(11) ?
F18 C15 F16 . . 107.03(10) ?
F18 C15 C10 . . 111.14(10) ?
C7 C10 C19 . . 112.24(10) ?
C7 C10 C11 . . 106.77(10) ?
C7 C10 C15 . . 112.39(10) ?
C19 C10 C11 . . 112.36(10) ?
C19 C10 C15 . . 105.00(10) ?
C11 C10 C15 . . 108.10(10) ?
C24 C23 C22 . . 119.97(13) ?
C24 C23 H23 . . 120.0 ?
C22 C23 H23 . . 120.0 ?
N62 C67 H67 . . 119.6 ?
N62 C67 C66 . . 120.89(14) ?
C66 C67 H67 . . 119.6 ?
C22 C21 H21 . . 119.9 ?
C20 C21 C22 . . 120.23(13) ?
C20 C21 H21 . . 119.9 ?
F44 C43 F46 . . 106.43(11) ?
F44 C43 F45 . . 107.53(11) ?
F44 C43 C37 . . 111.05(11) ?
F46 C43 C37 . . 111.60(11) ?
F45 C43 F46 . . 106.54(10) ?
F45 C43 C37 . . 113.33(11) ?
C67 C66 H66 . . 120.6 ?
C67 C66 C65 . . 118.71(14) ?
C65 C66 H66 . . 120.6 ?
O27 C25 C22 . . 113.69(13) ?
O26 C25 O27 . . 124.54(14) ?
O26 C25 C22 . . 121.72(14) ?
N62 C63 H63 . . 119.5 ?
N62 C63 C64 . . 121.10(14) ?
C64 C63 H63 . . 119.5 ?
N56 C61 H61 . . 120.0 ?
N56 C61 C60 . . 120.06(15) ?
C60 C61 H61 . . 120.0 ?
C63 C64 H64 . . 120.7 ?
C63 C64 C65 . . 118.65(14) ?
C65 C64 H64 . . 120.7 ?
C66 C65 H65 . . 120.1 ?
C64 C65 C66 . . 119.83(14) ?
C64 C65 H65 . . 120.1 ?
N56 C57 H57 . . 119.7 ?
N56 C57 C58 . . 120.64(15) ?
C58 C57 H57 . . 119.7 ?
C61 C60 H60 . . 120.2 ?
C61 C60 C59 . . 119.52(15) ?
C59 C60 H60 . . 120.2 ?
C57 C58 H58 . . 120.5 ?
C57 C58 C59 . . 119.01(16) ?
C59 C58 H58 . . 120.5 ?
C60 C59 C58 . . 119.07(15) ?
C60 C59 H59 . . 120.5 ?
C58 C59 H59 . . 120.5 ?

loop_
_geom_bond_atom_site_label_1
_geom_bond_atom_site_label_2
_geom_bond_site_symmetry_2
_geom_bond_distance
_geom_bond_publ_flag
F12 C11 . 1.3392(16) ?
F17 C15 . 1.3429(15) ?
F40 C38 . 1.3365(16) ?
F44 C43 . 1.3357(16) ?
F13 C11 . 1.3419(15) ?
F16 C15 . 1.3392(15) ?
F18 C15 . 1.3359(15) ?
F41 C38 . 1.3404(16) ?
F46 C43 . 1.3441(15) ?
F42 C11 . 1.3367(15) ?
F45 C43 . 1.3407(16) ?
F39 C38 . 1.3399(15) ?
O30 C29 . 1.2602(17) ?
O3 H3 . 0.8400 ?
O3 C2 . 1.3209(17) ?
O1 C2 . 1.2152(17) ?
O27 H27 . 0.8400 ?
O27 C25 . 1.3073(18) ?
O53 C54 . 1.2680(18) ?
O28 C29 . 1.2596(17) ?
O55 C54 . 1.2507(18) ?
N56 H56 . 0.8800 ?
N56 C61 . 1.3371(19) ?
N56 C57 . 1.330(2) ?
N62 H62 . 0.8800 ?
N62 C67 . 1.3383(19) ?
N62 C63 . 1.339(2) ?
O26 C25 . 1.217(2) ?
C47 C52 . 1.3991(18) ?
C47 C48 . 1.3941(18) ?
C47 C37 . 1.5448(17) ?
C31 C32 . 1.3920(18) ?
C31 C29 . 1.5113(18) ?
C31 C36 . 1.3935(19) ?
C7 C8 . 1.3965(18) ?
C7 C6 . 1.3973(18) ?
C7 C10 . 1.5387(17) ?
C52 H52 . 0.9500 ?
C52 C51 . 1.3865(19) ?
C32 H32 . 0.9500 ?
C32 C33 . 1.3889(18) ?
C19 C24 . 1.3941(18) ?
C19 C20 . 1.3931(19) ?
C19 C10 . 1.5443(17) ?
C36 H36 . 0.9500 ?
C36 C35 . 1.3875(18) ?
C33 H33 . 0.9500 ?
C33 C34 . 1.3936(18) ?
C4 C2 . 1.4991(18) ?
C4 C9 . 1.3934(19) ?
C4 C5 . 1.3923(19) ?
C35 H35 . 0.9500 ?
C35 C34 . 1.4005(18) ?
C34 C37 . 1.5446(17) ?
C50 C49 . 1.3886(19) ?
C50 C51 . 1.3922(19) ?
C50 C54 . 1.5085(18) ?
C48 H48 . 0.9500 ?
C48 C49 . 1.3909(19) ?
C49 H49 . 0.9500 ?
C8 H8 . 0.9500 ?
C8 C9 . 1.3873(19) ?
C51 H51 . 0.9500 ?
C24 H24 . 0.9500 ?
C24 C23 . 1.3889(19) ?
C37 C38 . 1.5502(18) ?
C37 C43 . 1.5460(18) ?
C11 C10 . 1.5463(18) ?
C9 H9 . 0.9500 ?
C5 H5 . 0.9500 ?
C5 C6 . 1.3880(19) ?
C22 C23 . 1.390(2) ?
C22 C21 . 1.391(2) ?
C22 C25 . 1.4968(19) ?
C20 H20 . 0.9500 ?
C20 C21 . 1.3875(19) ?
C6 H6 . 0.9500 ?
C15 C10 . 1.5532(18) ?
C23 H23 . 0.9500 ?
C67 H67 . 0.9500 ?
C67 C66 . 1.381(2) ?
C21 H21 . 0.9500 ?
C66 H66 . 0.9500 ?
C66 C65 . 1.384(2) ?
C63 H63 . 0.9500 ?
C63 C64 . 1.378(2) ?
C61 H61 . 0.9500 ?
C61 C60 . 1.375(2) ?
C64 H64 . 0.9500 ?
C64 C65 . 1.384(2) ?
C65 H65 . 0.9500 ?
C57 H57 . 0.9500 ?
C57 C58 . 1.374(2) ?
C60 H60 . 0.9500 ?
C60 C59 . 1.381(3) ?
C58 H58 . 0.9500 ?
C58 C59 . 1.387(3) ?
C59 H59 . 0.9500 ?

loop_
_geom_hbond_atom_site_label_D
_geom_hbond_atom_site_label_H
_geom_hbond_atom_site_label_A
_geom_hbond_site_symmetry_A
_geom_hbond_distance_DH
_geom_hbond_distance_HA
_geom_hbond_distance_DA
_geom_hbond_angle_DHA
_geom_hbond_publ_flag
O3 H3 O55 1_455 0.84 1.75 2.5732(13) 164.3 yes
O27 H27 O28 . 0.84 1.68 2.5125(13) 172.4 yes
N56 H56 O30 . 0.88 1.79 2.6488(15) 164.9 yes
N62 H62 O53 . 0.88 1.67 2.5472(15) 177.1 yes

loop_
_geom_torsion_atom_site_label_1
_geom_torsion_atom_site_label_2
_geom_torsion_atom_site_label_3
_geom_torsion_atom_site_label_4
_geom_torsion_site_symmetry_1
_geom_torsion_site_symmetry_2
_geom_torsion_site_symmetry_3
_geom_torsion_site_symmetry_4
_geom_torsion
_geom_torsion_publ_flag
F12 C11 C10 C7 . . . . -73.81(13) ?
F12 C11 C10 C19 . . . . 49.66(14) ?
F12 C11 C10 C15 . . . . 165.06(10) ?
F17 C15 C10 C7 . . . . -71.96(13) ?
F17 C15 C10 C19 . . . . 165.75(10) ?
F17 C15 C10 C11 . . . . 45.62(14) ?
F13 C11 C10 C7 . . . . 165.65(10) ?
F13 C11 C10 C19 . . . . -70.88(14) ?
F13 C11 C10 C15 . . . . 44.51(14) ?
F16 C15 C10 C7 . . . . 168.13(10) ?
F16 C15 C10 C19 . . . . 45.84(13) ?
F16 C15 C10 C11 . . . . -74.29(13) ?
F18 C15 C10 C7 . . . . 48.59(14) ?
F18 C15 C10 C19 . . . . -73.71(13) ?
F18 C15 C10 C11 . . . . 166.17(10) ?
F42 C11 C10 C7 . . . . 45.24(14) ?
F42 C11 C10 C19 . . . . 168.71(10) ?
F42 C11 C10 C15 . . . . -75.90(13) ?
N56 C61 C60 C59 . . . . -1.0(2) ?
N56 C57 C58 C59 . . . . -1.5(3) ?
N62 C67 C66 C65 . . . . 0.4(2) ?
N62 C63 C64 C65 . . . . 0.0(2) ?
C47 C52 C51 C50 . . . . -0.9(2) ?
C47 C48 C49 C50 . . . . -1.5(2) ?
C47 C37 C38 F40 . . . . 50.14(14) ?
C47 C37 C38 F41 . . . . -70.65(14) ?
C47 C37 C38 F39 . . . . 169.24(11) ?
C47 C37 C43 F44 . . . . -67.10(13) ?
C47 C37 C43 F46 . . . . 51.47(14) ?
C47 C37 C43 F45 . . . . 171.75(10) ?
C31 C32 C33 C34 . . . . -1.22(19) ?
C31 C36 C35 C34 . . . . -0.94(19) ?
C7 C8 C9 C4 . . . . -2.0(2) ?
C52 C47 C48 C49 . . . . 3.29(19) ?
C52 C47 C37 C34 . . . . -39.47(15) ?
C52 C47 C37 C38 . . . . -157.96(11) ?
C52 C47 C37 C43 . . . . 83.97(14) ?
C32 C31 C29 O30 . . . . -176.34(12) ?
C32 C31 C29 O28 . . . . 3.42(18) ?
C32 C31 C36 C35 . . . . 0.44(19) ?
C32 C33 C34 C35 . . . . 0.71(19) ?
C32 C33 C34 C37 . . . . 178.22(12) ?
C19 C24 C23 C22 . . . . -0.9(2) ?
C19 C20 C21 C22 . . . . -1.4(2) ?
C29 C31 C32 C33 . . . . -178.96(11) ?
C29 C31 C36 C35 . . . . -179.97(12) ?
C36 C31 C32 C33 . . . . 0.64(19) ?
C36 C31 C29 O30 . . . . 4.08(18) ?
C36 C31 C29 O28 . . . . -176.17(12) ?
C36 C35 C34 C33 . . . . 0.36(19) ?
C36 C35 C34 C37 . . . . -177.31(11) ?
C33 C34 C37 C47 . . . . 133.38(13) ?
C33 C34 C37 C38 . . . . -104.36(14) ?
C33 C34 C37 C43 . . . . 13.94(17) ?
C4 C5 C6 C7 . . . . -1.0(2) ?
C35 C34 C37 C47 . . . . -49.08(15) ?
C35 C34 C37 C38 . . . . 73.18(14) ?
C35 C34 C37 C43 . . . . -168.52(11) ?
C34 C37 C38 F40 . . . . -70.96(13) ?
C34 C37 C38 F41 . . . . 168.25(10) ?
C34 C37 C38 F39 . . . . 48.14(14) ?
C34 C37 C43 F44 . . . . 54.71(14) ?
C34 C37 C43 F46 . . . . 173.28(10) ?
C34 C37 C43 F45 . . . . -66.44(14) ?
C48 C47 C52 C51 . . . . -2.13(19) ?
C48 C47 C37 C34 . . . . 142.26(12) ?
C48 C47 C37 C38 . . . . 23.77(17) ?
C48 C47 C37 C43 . . . . -94.29(14) ?
C49 C50 C51 C52 . . . . 2.7(2) ?
C49 C50 C54 O53 . . . . -13.18(19) ?
C49 C50 C54 O55 . . . . 167.73(13) ?
C8 C7 C6 C5 . . . . -0.79(19) ?
C8 C7 C10 C19 . . . . 141.09(12) ?
C8 C7 C10 C11 . . . . -95.37(14) ?
C8 C7 C10 C15 . . . . 23.00(17) ?
C51 C50 C49 C48 . . . . -1.5(2) ?
C51 C50 C54 O53 . . . . 165.83(12) ?
C51 C50 C54 O55 . . . . -13.26(19) ?
C2 C4 C9 C8 . . . . -179.35(12) ?
C2 C4 C5 C6 . . . . -179.14(12) ?
C24 C19 C20 C21 . . . . 1.51(19) ?
C24 C19 C10 C7 . . . . 141.61(12) ?
C24 C19 C10 C11 . . . . 21.26(17) ?
C24 C19 C10 C15 . . . . -96.00(14) ?
C37 C47 C52 C51 . . . . 179.52(12) ?
C37 C47 C48 C49 . . . . -178.47(12) ?
C9 C4 C2 O3 . . . . -15.59(17) ?
C9 C4 C2 O1 . . . . 163.94(13) ?
C9 C4 C5 C6 . . . . 1.4(2) ?
C5 C4 C2 O3 . . . . 164.93(12) ?
C5 C4 C2 O1 . . . . -15.6(2) ?
C5 C4 C9 C8 . . . . 0.1(2) ?
C20 C19 C24 C23 . . . . -0.35(19) ?
C20 C19 C10 C7 . . . . -44.43(15) ?
C20 C19 C10 C11 . . . . -164.79(11) ?
C20 C19 C10 C15 . . . . 77.96(13) ?
C6 C7 C8 C9 . . . . 2.29(19) ?
C6 C7 C10 C19 . . . . -42.64(15) ?
C6 C7 C10 C11 . . . . 80.90(14) ?
C6 C7 C10 C15 . . . . -160.73(11) ?
C38 C37 C43 F44 . . . . 171.93(10) ?
C38 C37 C43 F46 . . . . -69.49(13) ?
C38 C37 C43 F45 . . . . 50.78(14) ?
C54 C50 C49 C48 . . . . 177.47(12) ?
C54 C50 C51 C52 . . . . -176.32(12) ?
C10 C7 C8 C9 . . . . 178.54(12) ?
C10 C7 C6 C5 . . . . -177.23(12) ?
C10 C19 C24 C23 . . . . 173.49(12) ?
C10 C19 C20 C21 . . . . -172.68(12) ?
C23 C22 C21 C20 . . . . 0.1(2) ?
C23 C22 C25 O27 . . . . -7.03(19) ?
C23 C22 C25 O26 . . . . 170.47(16) ?
C67 N62 C63 C64 . . . . 0.0(2) ?
C67 C66 C65 C64 . . . . -0.4(2) ?
C21 C22 C23 C24 . . . . 1.1(2) ?
C21 C22 C25 O27 . . . . 174.16(12) ?
C21 C22 C25 O26 . . . . -8.3(2) ?
C43 C37 C38 F40 . . . . 167.32(10) ?
C43 C37 C38 F41 . . . . 46.52(14) ?
C43 C37 C38 F39 . . . . -73.59(13) ?
C25 C22 C23 C24 . . . . -177.72(13) ?
C25 C22 C21 C20 . . . . 178.93(13) ?
C63 N62 C67 C66 . . . . -0.2(2) ?
C63 C64 C65 C66 . . . . 0.2(2) ?
C61 N56 C57 C58 . . . . 0.0(2) ?
C61 C60 C59 C58 . . . . -0.5(3) ?
C57 N56 C61 C60 . . . . 1.3(2) ?
C57 C58 C59 C60 . . . . 1.7(3) ?

_cod_database_fobs_code 2243372
